data_8100002
loop_
_publ_author_name
'Hu, Mao-Lin'
'Shi, Qian'
'Xiao, Hong-Ping'
'Chen, Fan'

_publ_section_title
;
Crystal structure of 1,10-phenanthrolinecopper(II) bis(dihydrogen-
1,3,5-benzenetricarboxylate), Cu(C~12~H~8~N~2~)(C~9~H~5~O~6~)~2~
;
_journal_issue 1
_journal_name_full 'Zeitschrift f\"ur Kristallographie - New Crystal Structures'
_journal_page_first 17
_journal_page_last 18
_journal_volume 219
_journal_year 2004
_chemical_formula_moiety 'C30 H18 Cu N2 O12'
_chemical_formula_sum 'C30 H18 Cu N2 O12'
_chemical_formula_weight 662.00
_space_group_IT_number 15
_symmetry_cell_setting monoclinic
_symmetry_space_group_name_Hall '-C 2yc'
_symmetry_space_group_name_H-M 'C 1 2/c 1'
_cell_angle_alpha 90.00
_cell_angle_beta 97.1540(10)
_cell_angle_gamma 90.00
_cell_formula_units_Z 4
_cell_length_a 9.9829(8)
_cell_length_b 15.6045(12)
_cell_length_c 16.9665(14)
_cell_measurement_temperature 273(2)
_cell_volume 2622.4(4)
_diffrn_ambient_temperature 273(2)
_exptl_crystal_density_diffrn 1.677
_cod_original_sg_symbol_Hall -C2yc
_cod_original_sg_symbol_H-M 'C 2/c'
_cod_database_code 8100002

loop_
_symmetry_equiv_pos_as_xyz
'x, y, z'
'-x, y, -z+1/2'
'x+1/2, y+1/2, z'
'-x+1/2, y+1/2, -z+1/2'
'-x, -y, -z'
'x, -y, z-1/2'
'-x+1/2, -y+1/2, -z'
'x+1/2, -y+1/2, z-1/2'

loop_
_atom_site_label
_atom_site_type_symbol
_atom_site_fract_x
_atom_site_fract_y
_atom_site_fract_z
_atom_site_U_iso_or_equiv
_atom_site_adp_type
_atom_site_occupancy
_atom_site_symmetry_multiplicity
_atom_site_Wyckoff_symbol
_atom_site_calc_flag
_atom_site_refinement_flags
_atom_site_disorder_assembly
_atom_site_disorder_group
Cu1 Cu 0.0000 0.092676(18) 0.2500 0.02614(14) Uani 1 4 e d S . .
O1 O 0.11597(12) 0.18210(8) 0.31241(8) 0.0312(3) Uani 1 8 f d . . .
O2 O -0.06221(13) 0.14926(9) 0.36936(8) 0.0363(3) Uani 1 8 f d . . .
O3 O -0.21490(15) 0.33521(11) 0.56389(11) 0.0541(5) Uani 1 8 f d . . .
H3 H -0.2697 0.3502 0.5934 0.081 Uiso 1 8 f calc R . .
O4 O -0.08883(17) 0.43668(11) 0.62767(10) 0.0552(5) Uani 1 8 f d . . .
O5 O 0.35073(14) 0.49709(10) 0.53051(9) 0.0472(4) Uani 1 8 f d . . .
O6 O 0.42263(15) 0.41586(11) 0.43588(10) 0.0491(4) Uani 1 8 f d . . .
H6 H 0.4880 0.4480 0.4433 0.074 Uiso 1 8 f calc R . .
N1 N 0.13168(15) -0.00244(10) 0.26981(9) 0.0283(3) Uani 1 8 f d . . .
C1 C 0.26490(19) 0.00070(13) 0.28838(12) 0.0362(4) Uani 1 8 f d . . .
H1 H 0.3071 0.0538 0.2945 0.043 Uiso 1 8 f calc R . .
C2 C 0.3431(2) -0.07325(16) 0.29900(14) 0.0460(5) Uani 1 8 f d . . .
H2 H 0.4361 -0.0692 0.3123 0.055 Uiso 1 8 f calc R . .
C3 C 0.2829(2) -0.15186(15) 0.28975(14) 0.0489(6) Uani 1 8 f d . . .
H3A H 0.3347 -0.2014 0.2968 0.059 Uiso 1 8 f calc R . .
C4 C 0.1426(2) -0.15745(13) 0.26966(12) 0.0391(5) Uani 1 8 f d . . .
C5 C 0.07205(19) -0.08023(11) 0.26035(10) 0.0287(4) Uani 1 8 f d . . .
C6 C 0.0682(3) -0.23589(14) 0.25907(14) 0.0536(6) Uani 1 8 f d . . .
H6A H 0.1141 -0.2878 0.2647 0.064 Uiso 1 8 f calc R . .
C7 C 0.04030(17) 0.19469(11) 0.36556(11) 0.0276(4) Uani 1 8 f d . . .
C8 C 0.07066(18) 0.26788(11) 0.42258(10) 0.0280(4) Uani 1 8 f d . . .
C9 C 0.18727(18) 0.31661(12) 0.42360(11) 0.0290(4) Uani 1 8 f d . . .
H9 H 0.2507 0.3031 0.3898 0.035 Uiso 1 8 f calc R . .
C10 C 0.20875(18) 0.38586(12) 0.47547(11) 0.0297(4) Uani 1 8 f d . . .
C11 C 0.1130(2) 0.40701(12) 0.52501(12) 0.0322(4) Uani 1 8 f d . . .
H11 H 0.1268 0.4542 0.5586 0.039 Uiso 1 8 f calc R . .
C12 C -0.00276(19) 0.35825(12) 0.52462(11) 0.0316(4) Uani 1 8 f d . . .
C13 C -0.02331(18) 0.28838(12) 0.47367(11) 0.0315(4) Uani 1 8 f d . . .
H13 H -0.1005 0.2551 0.4737 0.038 Uiso 1 8 f calc R . .
C14 C 0.33471(19) 0.43770(13) 0.48169(11) 0.0331(4) Uani 1 8 f d . . .
C15 C -0.1048(2) 0.38201(13) 0.57826(12) 0.0365(4) Uani 1 8 f d . . .

loop_
_atom_site_aniso_label
_atom_site_aniso_U_11
_atom_site_aniso_U_22
_atom_site_aniso_U_33
_atom_site_aniso_U_23
_atom_site_aniso_U_13
_atom_site_aniso_U_12
Cu1 0.0259(2) 0.01916(19) 0.0334(2) 0.000 0.00369(13) 0.000
O1 0.0284(6) 0.0275(7) 0.0391(7) -0.0067(5) 0.0095(5) -0.0052(5)
O2 0.0328(7) 0.0329(7) 0.0454(8) -0.0122(6) 0.0134(6) -0.0123(6)
O3 0.0355(8) 0.0613(10) 0.0705(11) -0.0326(9) 0.0259(7) -0.0213(7)
O4 0.0507(9) 0.0595(10) 0.0601(10) -0.0320(9) 0.0253(8) -0.0211(8)
O5 0.0384(8) 0.0484(9) 0.0568(9) -0.0209(7) 0.0139(7) -0.0209(7)
O6 0.0349(8) 0.0583(10) 0.0572(10) -0.0202(8) 0.0186(7) -0.0216(7)
N1 0.0290(8) 0.0264(8) 0.0293(8) -0.0005(6) 0.0031(6) 0.0013(6)
C1 0.0307(10) 0.0383(11) 0.0394(10) -0.0024(8) 0.0032(8) -0.0009(8)
C2 0.0329(11) 0.0555(13) 0.0478(12) -0.0054(10) -0.0028(9) 0.0112(10)
C3 0.0520(13) 0.0419(12) 0.0495(12) -0.0065(10) -0.0063(10) 0.0214(10)
C4 0.0503(12) 0.0296(10) 0.0354(10) -0.0019(8) -0.0026(9) 0.0101(9)
C5 0.0350(10) 0.0241(9) 0.0264(9) -0.0011(7) 0.0013(7) 0.0017(7)
C6 0.0761(16) 0.0236(10) 0.0565(14) -0.0021(9) -0.0097(12) 0.0105(10)
C7 0.0253(9) 0.0240(9) 0.0330(9) 0.0004(7) 0.0018(7) 0.0004(7)
C8 0.0258(9) 0.0265(9) 0.0313(9) -0.0014(7) 0.0012(7) -0.0017(7)
C9 0.0258(9) 0.0300(9) 0.0314(9) -0.0006(7) 0.0042(7) -0.0017(7)
C10 0.0256(9) 0.0295(9) 0.0336(9) -0.0006(8) 0.0026(7) -0.0062(7)
C11 0.0324(10) 0.0301(10) 0.0338(10) -0.0066(7) 0.0033(8) -0.0080(7)
C12 0.0291(9) 0.0314(10) 0.0349(10) -0.0052(8) 0.0063(8) -0.0059(7)
C13 0.0254(9) 0.0316(10) 0.0380(10) -0.0050(8) 0.0054(7) -0.0079(7)
C14 0.0300(9) 0.0347(10) 0.0350(10) -0.0022(8) 0.0057(8) -0.0094(8)
C15 0.0339(10) 0.0351(10) 0.0421(11) -0.0077(9) 0.0110(8) -0.0095(8)

loop_
_geom_bond_atom_site_label_1
_geom_bond_atom_site_label_2
_geom_bond_distance
_geom_bond_site_symmetry_2
_geom_bond_publ_flag
Cu1 N1 1.9834(15) 2 ?
Cu1 N1 1.9834(15) . ?
Cu1 O1 2.0257(12) . ?
Cu1 O1 2.0258(12) 2 ?
Cu1 O2 2.3621(13) . ?
Cu1 O2 2.3621(13) 2 ?
Cu1 C7 2.5187(18) 2 ?
O1 C7 1.262(2) . ?
O2 C7 1.253(2) . ?
O3 C15 1.317(2) . ?
O3 H3 0.8200 . ?
O4 C15 1.193(3) . ?
O5 C14 1.240(2) . ?
O6 C14 1.289(2) . ?
O6 H6 0.8200 . ?
N1 C1 1.329(2) . ?
N1 C5 1.353(2) . ?
C1 C2 1.393(3) . ?
C1 H1 0.9300 . ?
C2 C3 1.367(4) . ?
C2 H2 0.9300 . ?
C3 C4 1.402(3) . ?
C3 H3A 0.9300 . ?
C4 C5 1.395(3) . ?
C4 C6 1.431(3) . ?
C5 C5 1.438(4) 2 ?
C6 C6 1.357(5) 2 ?
C6 H6A 0.9300 . ?
C7 C8 1.503(2) . ?
C8 C9 1.389(3) . ?
C8 C13 1.392(3) . ?
C9 C10 1.393(3) . ?
C9 H9 0.9300 . ?
C10 C11 1.389(3) . ?
C10 C14 1.488(2) . ?
C11 C12 1.383(3) . ?
C11 H11 0.9300 . ?
C12 C13 1.391(3) . ?
C12 C15 1.495(3) . ?
C13 H13 0.9300 . ?
